data_1573190
loop_
_publ_author_name
'L\"uckert, Paula L.'
'Gilmer, Jannik'
'Virovets, Alexander'
'Lerner, Hans-Wolfram'
'Wagner, Matthias'

_publ_section_title
;
 Donor-free 9,10-dihydro-9,10-dialuminaanthracenes
;
_journal_name_full 'Chemical Science'
_journal_paper_doi 10.1039/D4SC06940D
_journal_year 2024
_chemical_formula_moiety 'C22 H30 Al2 O2'
_chemical_formula_sum 'C22 H30 Al2 O2'
_chemical_formula_weight 380.42
_space_group_crystal_system monoclinic
_space_group_IT_number 14
_space_group_name_Hall '-P 2yn'
_space_group_name_H-M_alt 'P 1 21/n 1'
_atom_sites_solution_hydrogens geom
_atom_sites_solution_primary dual
_atom_sites_solution_secondary difmap
_audit_creation_method SHELXL-2019/3
_audit_update_record
;
2024-09-22 deposited with the CCDC.	2024-11-18 downloaded from the CCDC.
;
_cell_angle_alpha 90
_cell_angle_beta 95.104(4)
_cell_angle_gamma 90
_cell_formula_units_Z 4
_cell_length_a 9.9086(5)
_cell_length_b 13.8047(6)
_cell_length_c 16.1315(7)
_cell_measurement_reflns_used 3457
_cell_measurement_temperature 173(2)
_cell_measurement_theta_max 26.2990
_cell_measurement_theta_min 2.5020
_cell_volume 2197.80(18)
_computing_cell_refinement 'CrysAlisPro 1.171.42.43a (Rigaku OD, 2022)'
_computing_data_collection 'X-Area (Stoe & Cie, 2001)'
_computing_data_reduction 'CrysAlisPro 1.171.42.43a (Rigaku OD, 2022)'
_computing_publication_material 'IUCr PublCIF online service'
_computing_structure_refinement 'SHELXL-2019/2 (Sheldrick, 2019)'
_computing_structure_solution 'SHELXT (G. M. Sheldrick, 2015)'
_diffrn_ambient_temperature 173(2)
_diffrn_detector 'image plate'
_diffrn_detector_area_resol_mean 6.67
_diffrn_detector_type 'STOE image plate (34 cm diameter)'
_diffrn_measured_fraction_theta_full 0.999
_diffrn_measured_fraction_theta_max 0.999
_diffrn_measurement_device '2-circle goniometer'
_diffrn_measurement_device_type 'STOE IPDS II two-circle-diffractometer'
_diffrn_measurement_method \w
_diffrn_radiation_monochromator mirror
_diffrn_radiation_type MoK\a
_diffrn_radiation_wavelength 0.71073
_diffrn_reflns_av_R_equivalents 0.0483
_diffrn_reflns_av_unetI/netI 0.0383
_diffrn_reflns_Laue_measured_fraction_full 0.999
_diffrn_reflns_Laue_measured_fraction_max 0.999
_diffrn_reflns_limit_h_max 12
_diffrn_reflns_limit_h_min -12
_diffrn_reflns_limit_k_max 16
_diffrn_reflns_limit_k_min -16
_diffrn_reflns_limit_l_max 19
_diffrn_reflns_limit_l_min -19
_diffrn_reflns_number 16944
_diffrn_reflns_point_group_measured_fraction_full 0.999
_diffrn_reflns_point_group_measured_fraction_max 0.999
_diffrn_reflns_theta_full 25.242
_diffrn_reflns_theta_max 25.680
_diffrn_reflns_theta_min 2.516
_diffrn_source 'Genix 3D I\mS microfocus X-ray source'
_exptl_absorpt_coefficient_mu 0.145
_exptl_absorpt_correction_T_max 1.00000
_exptl_absorpt_correction_T_min 0.83074
_exptl_absorpt_correction_type multi-scan
_exptl_absorpt_process_details
;
CrysAlisPro 1.171.42.43a (Rigaku Oxford Diffraction, 2022)
Empirical absorption correction using spherical harmonics,
implemented in SCALE3 ABSPACK scaling algorithm.
;
_exptl_crystal_colour colourless
_exptl_crystal_density_diffrn 1.150
_exptl_crystal_description plate
_exptl_crystal_F_000 816
_exptl_crystal_size_max 0.220
_exptl_crystal_size_mid 0.210
_exptl_crystal_size_min 0.060
_refine_diff_density_max 0.302
_refine_diff_density_min -0.259
_refine_diff_density_rms 0.052
_refine_ls_extinction_method none
_refine_ls_goodness_of_fit_ref 1.039
_refine_ls_hydrogen_treatment constr
_refine_ls_matrix_type full
_refine_ls_number_parameters 277
_refine_ls_number_reflns 4161
_refine_ls_number_restraints 18
_refine_ls_restrained_S_all 1.037
_refine_ls_R_factor_all 0.0800
_refine_ls_R_factor_gt 0.0563
_refine_ls_shift/su_max 0.001
_refine_ls_shift/su_mean 0.000
_refine_ls_structure_factor_coef Fsqd
_refine_ls_weighting_details 'w=1/[\s^2^(Fo^2^)+(0.0757P)^2^+1.0510P] where P=(Fo^2^+2Fc^2^)/3'
_refine_ls_weighting_scheme calc
_refine_ls_wR_factor_gt 0.1451
_refine_ls_wR_factor_ref 0.1612
_reflns_Friedel_coverage 0.000
_reflns_number_gt 3073
_reflns_number_total 4161
_reflns_threshold_expression 'I > 2\s(I)'
_cod_data_source_file d4sc06940d3.cif
_cod_data_source_block 1thf2_wa3621
_cod_original_sg_symbol_H-M 'P 21/n'
_cod_database_code 1573190
_shelx_shelxl_version_number 2019/3
_shelx_space_group_comment
;
The symmetry employed for this shelxl refinement is uniquely defined
by the following loop, which should always be used as a source of
symmetry information in preference to the above space-group names.
They are only intended as comments.
;
_shelx_estimated_absorpt_t_min 0.969
_shelx_estimated_absorpt_t_max 0.991

loop_
_space_group_symop_operation_xyz
'x, y, z'
'-x+1/2, y+1/2, -z+1/2'
'-x, -y, -z'
'x-1/2, -y-1/2, z-1/2'

loop_
_atom_site_label
_atom_site_type_symbol
_atom_site_fract_x
_atom_site_fract_y
_atom_site_fract_z
_atom_site_U_iso_or_equiv
_atom_site_adp_type
_atom_site_occupancy
_atom_site_site_symmetry_order
_atom_site_calc_flag
_atom_site_refinement_flags_posn
_atom_site_refinement_flags_adp
_atom_site_refinement_flags_occupancy
_atom_site_disorder_assembly
_atom_site_disorder_group
Al1 Al 0.58854(8) 0.47720(6) 0.41079(5) 0.0475(2) Uani 1 1 d . . . . .
O1 O 0.6005(2) 0.34234(13) 0.38188(11) 0.0565(5) Uani 1 1 d . . . . .
C1 C 0.6902(3) 0.5359(2) 0.32354(19) 0.0664(8) Uani 1 1 d . . . . .
H1A H 0.777612 0.502982 0.322167 0.100 Uiso 1 1 calc R U . . .
H1B H 0.705524 0.604767 0.335819 0.100 Uiso 1 1 calc R U . . .
H1C H 0.637948 0.529102 0.269359 0.100 Uiso 1 1 calc R U . . .
C11 C 0.3906(3) 0.50268(18) 0.40332(15) 0.0470(6) Uani 1 1 d . . . . .
C12 C 0.3145(3) 0.5028(2) 0.32523(17) 0.0555(7) Uani 1 1 d . . . . .
H12 H 0.359513 0.488879 0.277024 0.067 Uiso 1 1 calc R U . . .
C13 C 0.1776(3) 0.5223(2) 0.31579(18) 0.0590(7) Uani 1 1 d . . . . .
H13 H 0.129767 0.521278 0.262075 0.071 Uiso 1 1 calc R U . . .
C14 C 0.1107(3) 0.5431(2) 0.38485(19) 0.0586(7) Uani 1 1 d . . . . .
H14 H 0.016915 0.558570 0.379033 0.070 Uiso 1 1 calc R U . . .
C15 C 0.1816(3) 0.54144(19) 0.46314(17) 0.0528(7) Uani 1 1 d . . . . .
H15 H 0.133753 0.553671 0.510558 0.063 Uiso 1 1 calc R U . . .
C16 C 0.3210(3) 0.52233(17) 0.47481(15) 0.0454(6) Uani 1 1 d . . . . .
C11A C 0.5498(10) 0.3138(8) 0.2966(6) 0.052(2) Uiso 0.36 1 d . . P A 1
H11A H 0.617590 0.327281 0.256582 0.063 Uiso 0.36 1 calc R U P A 1
H11B H 0.464263 0.347661 0.278327 0.063 Uiso 0.36 1 calc R U P A 1
C12A C 0.5270(13) 0.2043(8) 0.3061(7) 0.071(3) Uiso 0.36 1 d . . P A 1
H12A H 0.429113 0.190557 0.307324 0.085 Uiso 0.36 1 calc R U P A 1
H12B H 0.560252 0.169098 0.258446 0.085 Uiso 0.36 1 calc R U P A 1
C13A C 0.5998(12) 0.1736(7) 0.3825(7) 0.062(2) Uiso 0.36 1 d . . P A 1
H13A H 0.691603 0.150532 0.372475 0.075 Uiso 0.36 1 calc R U P A 1
H13B H 0.550986 0.120614 0.408436 0.075 Uiso 0.36 1 calc R U P A 1
C14A C 0.6078(11) 0.2586(7) 0.4352(6) 0.055(3) Uiso 0.36 1 d . . P A 1
H14A H 0.531859 0.259093 0.471150 0.066 Uiso 0.36 1 calc R U P A 1
H14B H 0.694023 0.258704 0.471254 0.066 Uiso 0.36 1 calc R U P A 1
C11B C 0.6105(10) 0.3138(7) 0.2943(5) 0.055(2) Uiso 0.43 1 d . . P A 2
H11C H 0.702195 0.326741 0.276932 0.066 Uiso 0.43 1 calc R U P A 2
H11D H 0.542631 0.348238 0.256337 0.066 Uiso 0.43 1 calc R U P A 2
C12B C 0.5818(10) 0.2075(6) 0.2961(5) 0.054(2) Uiso 0.43 1 d . . P A 2
H12C H 0.663958 0.170741 0.284720 0.065 Uiso 0.43 1 calc R U P A 2
H12D H 0.508680 0.191128 0.252560 0.065 Uiso 0.43 1 calc R U P A 2
C13B C 0.5348(12) 0.1770(7) 0.3899(6) 0.070(2) Uiso 0.43 1 d . . P A 2
H13C H 0.437188 0.160643 0.386879 0.085 Uiso 0.43 1 calc R U P A 2
H13D H 0.588189 0.121394 0.413646 0.085 Uiso 0.43 1 calc R U P A 2
C14B C 0.5653(12) 0.2683(6) 0.4403(5) 0.048(2) Uiso 0.43 1 d . . P A 2
H14C H 0.484916 0.288470 0.468390 0.058 Uiso 0.43 1 calc R U P A 2
H14D H 0.641567 0.257223 0.483172 0.058 Uiso 0.43 1 calc R U P A 2
C11C C 0.5909(18) 0.2874(11) 0.3030(8) 0.034(3) Uiso 0.21 1 d . . P A 3
H11E H 0.665219 0.306087 0.269044 0.041 Uiso 0.21 1 calc R U P A 3
H11F H 0.503323 0.300635 0.270460 0.041 Uiso 0.21 1 calc R U P A 3
C12C C 0.602(2) 0.1821(13) 0.3261(16) 0.072(5) Uiso 0.21 1 d . . P A 3
H12E H 0.688847 0.164301 0.357071 0.086 Uiso 0.21 1 calc R U P A 3
H12F H 0.579387 0.137493 0.278759 0.086 Uiso 0.21 1 calc R U P A 3
C13C C 0.4845(19) 0.1968(13) 0.3820(12) 0.070(2) Uiso 0.21 1 d . . P A 3
H13E H 0.397921 0.204804 0.347060 0.085 Uiso 0.21 1 calc R U P A 3
H13F H 0.476578 0.139334 0.417987 0.085 Uiso 0.21 1 calc R U P A 3
C14C C 0.509(2) 0.2757(14) 0.4292(13) 0.076(6) Uiso 0.21 1 d . . P A 3
H14E H 0.555613 0.257505 0.483880 0.091 Uiso 0.21 1 calc R U P A 3
H14F H 0.423514 0.309021 0.438493 0.091 Uiso 0.21 1 calc R U P A 3
Al2 Al 1.12179(8) 0.09392(6) 0.51913(5) 0.0541(3) Uani 1 1 d . . . . .
C2 C 1.2693(3) 0.1494(3) 0.5946(2) 0.0781(10) Uani 1 1 d . . . . .
H2A H 1.350132 0.157744 0.564506 0.117 Uiso 1 1 calc R U . . .
H2B H 1.290064 0.105569 0.641831 0.117 Uiso 1 1 calc R U . . .
H2C H 1.240931 0.212391 0.615029 0.117 Uiso 1 1 calc R U . . .
C21 C 0.9372(3) 0.1018(2) 0.55649(17) 0.0525(7) Uani 1 1 d . . . . .
C22 C 0.8990(3) 0.1838(2) 0.59980(18) 0.0595(7) Uani 1 1 d . . . . .
H22 H 0.964262 0.233507 0.611297 0.071 Uiso 1 1 calc R U . . .
C23 C 0.7721(3) 0.1964(2) 0.6267(2) 0.0654(8) Uani 1 1 d . . . . .
H23 H 0.750726 0.253676 0.655440 0.078 Uiso 1 1 calc R U . . .
C24 C 0.6778(3) 0.1255(3) 0.6114(2) 0.0712(9) Uani 1 1 d . . . . .
H24 H 0.590323 0.132393 0.630497 0.085 Uiso 1 1 calc R U . . .
C25 C 0.7098(3) 0.0426(2) 0.5677(2) 0.0675(8) Uani 1 1 d . . . . .
H25 H 0.642173 -0.005687 0.556758 0.081 Uiso 1 1 calc R U . . .
C26 C 0.8384(3) 0.0277(2) 0.53903(18) 0.0548(7) Uani 1 1 d . . . . .
O2A O 1.109(2) 0.183(2) 0.4219(13) 0.047(4) Uani 0.43 1 d . U P B 1
C21A C 1.0786(9) 0.2879(6) 0.4325(5) 0.050(2) Uiso 0.43 1 d . . P B 1
H21A H 1.057438 0.301641 0.490205 0.060 Uiso 0.43 1 calc R U P B 1
H21B H 1.156500 0.328462 0.419655 0.060 Uiso 0.43 1 calc R U P B 1
C22B C 0.9783(10) 0.3038(8) 0.3822(5) 0.0724(17) Uiso 0.43 1 d . . P B 1
H22A H 0.959103 0.373756 0.374351 0.087 Uiso 0.43 1 calc R U P B 1
H22B H 0.895961 0.269379 0.396728 0.087 Uiso 0.43 1 calc R U P B 1
C23A C 1.0467(14) 0.2539(9) 0.3008(7) 0.084(4) Uiso 0.43 1 d . . P B 1
H23A H 0.978984 0.246124 0.252254 0.100 Uiso 0.43 1 calc R U P B 1
H23B H 1.124481 0.292068 0.284236 0.100 Uiso 0.43 1 calc R U P B 1
C24A C 1.0926(9) 0.1538(5) 0.3393(4) 0.0523(18) Uiso 0.43 1 d . . P B 1
H24A H 1.021893 0.103388 0.329444 0.063 Uiso 0.43 1 calc R U P B 1
H24B H 1.178530 0.130852 0.319086 0.063 Uiso 0.43 1 calc R U P B 1
O2B O 1.138(3) 0.179(2) 0.428(2) 0.054(5) Uani 0.36 1 d . U P B 2
C21B C 1.1205(14) 0.2813(8) 0.4368(8) 0.065(3) Uiso 0.36 1 d . . P B 2
H21C H 1.204582 0.316998 0.427751 0.079 Uiso 0.36 1 calc R U P B 2
H21D H 1.091348 0.298260 0.492099 0.079 Uiso 0.36 1 calc R U P B 2
C22A C 0.9838(12) 0.3053(9) 0.3519(7) 0.0724(17) Uiso 0.36 1 d . . P B 2
H22C H 0.892428 0.298434 0.371496 0.087 Uiso 0.36 1 calc R U P B 2
H22D H 0.992841 0.370310 0.327001 0.087 Uiso 0.36 1 calc R U P B 2
C23B C 1.0118(15) 0.2311(9) 0.2963(7) 0.058(3) Uiso 0.36 1 d . . P B 2
H23C H 1.091895 0.247505 0.266465 0.070 Uiso 0.36 1 calc R U P B 2
H23D H 0.933386 0.219967 0.254917 0.070 Uiso 0.36 1 calc R U P B 2
C24B C 1.0376(11) 0.1482(6) 0.3471(6) 0.059(2) Uiso 0.36 1 d . . P B 2
H24C H 1.080460 0.096965 0.315460 0.071 Uiso 0.36 1 calc R U P B 2
H24D H 0.951429 0.122498 0.364909 0.071 Uiso 0.36 1 calc R U P B 2
O2C O 1.0824(19) 0.2029(11) 0.4437(12) 0.042(4) Uani 0.21 1 d . U P B 3
C21C C 1.1930(17) 0.2551(12) 0.4090(10) 0.064(4) Uiso 0.21 1 d . . P B 3
H21E H 1.201710 0.321292 0.432447 0.077 Uiso 0.21 1 calc R U P B 3
H21F H 1.279927 0.220535 0.421729 0.077 Uiso 0.21 1 calc R U P B 3
C22C C 1.158(2) 0.2587(14) 0.3212(12) 0.085(5) Uiso 0.21 1 d . . P B 3
H22E H 1.193761 0.201404 0.293384 0.101 Uiso 0.21 1 calc R U P B 3
H22F H 1.194658 0.318062 0.296929 0.101 Uiso 0.21 1 calc R U P B 3
C23C C 0.9862(14) 0.2594(12) 0.3114(9) 0.039(3) Uiso 0.21 1 d . . P B 3
H23E H 0.949559 0.325999 0.313676 0.047 Uiso 0.21 1 calc R U P B 3
H23F H 0.949103 0.227592 0.259314 0.047 Uiso 0.21 1 calc R U P B 3
C24C C 0.9591(16) 0.2034(12) 0.3844(10) 0.069(4) Uiso 0.21 1 d . . P B 3
H24E H 0.934230 0.136189 0.367868 0.083 Uiso 0.21 1 calc R U P B 3
H24F H 0.882485 0.232408 0.411055 0.083 Uiso 0.21 1 calc R U P B 3

loop_
_atom_site_aniso_label
_atom_site_aniso_U_11
_atom_site_aniso_U_22
_atom_site_aniso_U_33
_atom_site_aniso_U_23
_atom_site_aniso_U_13
_atom_site_aniso_U_12
Al1 0.0516(5) 0.0548(5) 0.0341(4) -0.0006(3) -0.0071(3) -0.0045(3)
O1 0.0753(13) 0.0565(11) 0.0359(9) -0.0049(8) -0.0052(9) -0.0055(9)
C1 0.0623(19) 0.082(2) 0.0540(17) 0.0132(15) -0.0019(14) -0.0083(16)
C11 0.0537(15) 0.0490(14) 0.0360(13) -0.0003(10) -0.0081(11) -0.0062(11)
C12 0.0583(17) 0.0678(18) 0.0381(14) 0.0008(12) -0.0081(12) 0.0002(13)
C13 0.0628(18) 0.0664(18) 0.0435(15) 0.0034(13) -0.0203(13) -0.0026(14)
C14 0.0529(16) 0.0594(17) 0.0600(18) 0.0010(13) -0.0142(14) -0.0014(13)
C15 0.0539(16) 0.0552(16) 0.0476(15) -0.0023(12) -0.0055(12) -0.0032(12)
C16 0.0511(15) 0.0428(13) 0.0402(13) -0.0018(10) -0.0085(11) -0.0050(11)
Al2 0.0503(5) 0.0595(5) 0.0505(5) 0.0056(4) -0.0058(4) -0.0135(4)
C2 0.0587(19) 0.110(3) 0.063(2) -0.0039(19) -0.0081(16) -0.0204(18)
C21 0.0526(16) 0.0574(16) 0.0453(15) 0.0088(12) -0.0077(12) -0.0032(12)
C22 0.0645(19) 0.0624(18) 0.0498(17) 0.0075(13) -0.0042(14) -0.0026(14)
C23 0.073(2) 0.0635(18) 0.0588(19) 0.0056(14) 0.0013(16) 0.0068(16)
C24 0.062(2) 0.085(2) 0.068(2) 0.0141(17) 0.0127(16) 0.0181(17)
C25 0.0529(18) 0.073(2) 0.075(2) 0.0159(16) -0.0013(15) -0.0067(15)
C26 0.0467(15) 0.0639(17) 0.0525(16) 0.0116(13) -0.0027(12) -0.0041(12)
O2A 0.064(9) 0.043(5) 0.035(4) -0.001(4) 0.005(6) 0.005(6)
O2B 0.053(8) 0.049(7) 0.057(7) -0.005(5) -0.005(6) -0.005(6)
O2C 0.046(7) 0.035(6) 0.047(7) 0.001(5) 0.007(5) -0.008(5)

loop_
_atom_type_symbol
_atom_type_description
_atom_type_scat_dispersion_real
_atom_type_scat_dispersion_imag
_atom_type_scat_source
C C 0.0033 0.0016 'International Tables Vol C Tables 4.2.6.8 and 6.1.1.4'
H H 0.0000 0.0000 'International Tables Vol C Tables 4.2.6.8 and 6.1.1.4'
O O 0.0106 0.0060 'International Tables Vol C Tables 4.2.6.8 and 6.1.1.4'
Al Al 0.0645 0.0514 'International Tables Vol C Tables 4.2.6.8 and 6.1.1.4'

loop_
_geom_angle_atom_site_label_1
_geom_angle_atom_site_label_2
_geom_angle_atom_site_label_3
_geom_angle
_geom_angle_site_symmetry_1
_geom_angle_site_symmetry_3
_geom_angle_publ_flag
O1 Al1 C1 100.23(12) . . ?
O1 Al1 C16 101.33(9) . 3_666 ?
C1 Al1 C16 116.46(13) . 3_666 ?
O1 Al1 C11 103.80(10) . . ?
C1 Al1 C11 116.59(13) . . ?
C16 Al1 C11 114.77(11) 3_666 . ?
C14A O1 C11A 109.7(6) . . ?
C14B O1 C11B 118.2(5) . . ?
C11C O1 C14C 97.2(10) . . ?
C14A O1 Al1 129.3(4) . . ?
C14B O1 Al1 119.9(4) . . ?
C11A O1 Al1 117.4(4) . . ?
C11C O1 Al1 134.8(6) . . ?
C11B O1 Al1 120.0(4) . . ?
C14C O1 Al1 114.0(7) . . ?
Al1 C1 H1A 109.5 . . ?
Al1 C1 H1B 109.5 . . ?
H1A C1 H1B 109.5 . . ?
Al1 C1 H1C 109.5 . . ?
H1A C1 H1C 109.5 . . ?
H1B C1 H1C 109.5 . . ?
C12 C11 C16 117.8(2) . . ?
C12 C11 Al1 120.1(2) . . ?
C16 C11 Al1 122.15(18) . . ?
C13 C12 C11 122.8(3) . . ?
C13 C12 H12 118.6 . . ?
C11 C12 H12 118.6 . . ?
C14 C13 C12 119.4(3) . . ?
C14 C13 H13 120.3 . . ?
C12 C13 H13 120.3 . . ?
C13 C14 C15 119.4(3) . . ?
C13 C14 H14 120.3 . . ?
C15 C14 H14 120.3 . . ?
C14 C15 C16 122.5(3) . . ?
C14 C15 H15 118.8 . . ?
C16 C15 H15 118.8 . . ?
C15 C16 C11 118.0(2) . . ?
C15 C16 Al1 118.9(2) . 3_666 ?
C11 C16 Al1 123.06(19) . 3_666 ?
O1 C11A C12A 102.2(7) . . ?
O1 C11A H11A 111.3 . . ?
C12A C11A H11A 111.3 . . ?
O1 C11A H11B 111.3 . . ?
C12A C11A H11B 111.3 . . ?
H11A C11A H11B 109.2 . . ?
C13A C12A C11A 107.9(8) . . ?
C13A C12A H12A 110.1 . . ?
C11A C12A H12A 110.1 . . ?
C13A C12A H12B 110.1 . . ?
C11A C12A H12B 110.1 . . ?
H12A C12A H12B 108.4 . . ?
C12A C13A C14A 105.2(8) . . ?
C12A C13A H13A 110.7 . . ?
C14A C13A H13A 110.7 . . ?
C12A C13A H13B 110.7 . . ?
C14A C13A H13B 110.7 . . ?
H13A C13A H13B 108.8 . . ?
O1 C14A C13A 107.6(8) . . ?
O1 C14A H14A 110.2 . . ?
C13A C14A H14A 110.2 . . ?
O1 C14A H14B 110.2 . . ?
C13A C14A H14B 110.2 . . ?
H14A C14A H14B 108.5 . . ?
O1 C11B C12B 102.3(6) . . ?
O1 C11B H11C 111.3 . . ?
C12B C11B H11C 111.3 . . ?
O1 C11B H11D 111.3 . . ?
C12B C11B H11D 111.3 . . ?
H11C C11B H11D 109.2 . . ?
C11B C12B C13B 109.5(7) . . ?
C11B C12B H12C 109.8 . . ?
C13B C12B H12C 109.8 . . ?
C11B C12B H12D 109.8 . . ?
C13B C12B H12D 109.8 . . ?
H12C C12B H12D 108.2 . . ?
C14B C13B C12B 102.5(7) . . ?
C14B C13B H13C 111.3 . . ?
C12B C13B H13C 111.3 . . ?
C14B C13B H13D 111.3 . . ?
C12B C13B H13D 111.3 . . ?
H13C C13B H13D 109.2 . . ?
O1 C14B C13B 106.5(6) . . ?
O1 C14B H14C 110.4 . . ?
C13B C14B H14C 110.4 . . ?
O1 C14B H14D 110.4 . . ?
C13B C14B H14D 110.4 . . ?
H14C C14B H14D 108.6 . . ?
O1 C11C C12C 106.6(12) . . ?
O1 C11C H11E 110.4 . . ?
C12C C11C H11E 110.4 . . ?
O1 C11C H11F 110.4 . . ?
C12C C11C H11F 110.4 . . ?
H11E C11C H11F 108.6 . . ?
C11C C12C C13C 88.7(14) . . ?
C11C C12C H12E 113.9 . . ?
C13C C12C H12E 113.9 . . ?
C11C C12C H12F 113.9 . . ?
C13C C12C H12F 113.9 . . ?
H12E C12C H12F 111.1 . . ?
C14C C13C C12C 109.2(17) . . ?
C14C C13C H13E 109.8 . . ?
C12C C13C H13E 109.8 . . ?
C14C C13C H13F 109.8 . . ?
C12C C13C H13F 109.8 . . ?
H13E C13C H13F 108.3 . . ?
C13C C14C O1 106.9(15) . . ?
C13C C14C H14E 110.3 . . ?
O1 C14C H14E 110.3 . . ?
C13C C14C H14F 110.3 . . ?
O1 C14C H14F 110.3 . . ?
H14E C14C H14F 108.6 . . ?
O2B Al2 C2 97.4(8) . . ?
O2C Al2 C2 100.5(6) . . ?
O2B Al2 C21 110.2(8) . . ?
O2C Al2 C21 90.5(5) . . ?
C2 Al2 C21 116.41(14) . . ?
O2B Al2 C26 97.1(11) . 3_756 ?
O2C Al2 C26 113.3(4) . 3_756 ?
C2 Al2 C26 117.00(15) . 3_756 ?
C21 Al2 C26 114.80(12) . 3_756 ?
C2 Al2 O2A 103.8(7) . . ?
C21 Al2 O2A 102.1(8) . . ?
C26 Al2 O2A 98.8(8) 3_756 . ?
Al2 C2 H2A 109.5 . . ?
Al2 C2 H2B 109.5 . . ?
H2A C2 H2B 109.5 . . ?
Al2 C2 H2C 109.5 . . ?
H2A C2 H2C 109.5 . . ?
H2B C2 H2C 109.5 . . ?
C22 C21 C26 117.8(3) . . ?
C22 C21 Al2 119.7(2) . . ?
C26 C21 Al2 122.5(2) . . ?
C23 C22 C21 123.7(3) . . ?
C23 C22 H22 118.2 . . ?
C21 C22 H22 118.2 . . ?
C24 C23 C22 118.9(3) . . ?
C24 C23 H23 120.5 . . ?
C22 C23 H23 120.5 . . ?
C23 C24 C25 119.9(3) . . ?
C23 C24 H24 120.1 . . ?
C25 C24 H24 120.1 . . ?
C24 C25 C26 122.6(3) . . ?
C24 C25 H25 118.7 . . ?
C26 C25 H25 118.7 . . ?
C25 C26 C21 117.1(3) . . ?
C25 C26 Al2 120.2(2) . 3_756 ?
C21 C26 Al2 122.7(2) . 3_756 ?
C24A O2A C21A 112.8(16) . . ?
C24A O2A Al2 124.7(17) . . ?
C21A O2A Al2 120.6(14) . . ?
C22B C21A O2A 104.6(11) . . ?
C22B C21A H21A 110.8 . . ?
O2A C21A H21A 110.8 . . ?
C22B C21A H21B 110.8 . . ?
O2A C21A H21B 110.8 . . ?
H21A C21A H21B 108.9 . . ?
C21A C22B C23A 94.8(8) . . ?
C21A C22B H22A 112.8 . . ?
C23A C22B H22A 112.8 . . ?
C21A C22B H22B 112.8 . . ?
C23A C22B H22B 112.8 . . ?
H22A C22B H22B 110.2 . . ?
C24A C23A C22B 100.1(8) . . ?
C24A C23A H23A 111.8 . . ?
C22B C23A H23A 111.8 . . ?
C24A C23A H23B 111.8 . . ?
C22B C23A H23B 111.8 . . ?
H23A C23A H23B 109.5 . . ?
O2A C24A C23A 97.4(13) . . ?
O2A C24A H24A 112.3 . . ?
C23A C24A H24A 112.3 . . ?
O2A C24A H24B 112.3 . . ?
C23A C24A H24B 112.3 . . ?
H24A C24A H24B 109.9 . . ?
C21B O2B C24B 105.3(18) . . ?
C21B O2B Al2 121(2) . . ?
C24B O2B Al2 112.0(17) . . ?
O2B C21B C22A 101.0(13) . . ?
O2B C21B H21C 111.6 . . ?
C22A C21B H21C 111.6 . . ?
O2B C21B H21D 111.6 . . ?
C22A C21B H21D 111.6 . . ?
H21C C21B H21D 109.4 . . ?
C23B C22A C21B 99.6(9) . . ?
C23B C22A H22C 111.9 . . ?
C21B C22A H22C 111.9 . . ?
C23B C22A H22D 111.9 . . ?
C21B C22A H22D 111.9 . . ?
H22C C22A H22D 109.6 . . ?
C22A C23B C24B 104.8(9) . . ?
C22A C23B H23C 110.8 . . ?
C24B C23B H23C 110.8 . . ?
C22A C23B H23D 110.8 . . ?
C24B C23B H23D 110.8 . . ?
H23C C23B H23D 108.9 . . ?
C23B C24B O2B 108.8(14) . . ?
C23B C24B H24C 109.9 . . ?
O2B C24B H24C 109.9 . . ?
C23B C24B H24D 109.9 . . ?
O2B C24B H24D 109.9 . . ?
H24C C24B H24D 108.3 . . ?
C21C O2C C24C 110.7(15) . . ?
C21C O2C Al2 120.2(14) . . ?
C24C O2C Al2 120.8(12) . . ?
C22C C21C O2C 105.9(15) . . ?
C22C C21C H21E 110.6 . . ?
O2C C21C H21E 110.6 . . ?
C22C C21C H21F 110.6 . . ?
O2C C21C H21F 110.6 . . ?
H21E C21C H21F 108.7 . . ?
C21C C22C C23C 104.1(13) . . ?
C21C C22C H22E 110.9 . . ?
C23C C22C H22E 110.9 . . ?
C21C C22C H22F 110.9 . . ?
C23C C22C H22F 110.9 . . ?
H22E C22C H22F 109.0 . . ?
C24C C23C C22C 100.3(11) . . ?
C24C C23C H23E 111.7 . . ?
C22C C23C H23E 111.7 . . ?
C24C C23C H23F 111.7 . . ?
C22C C23C H23F 111.7 . . ?
H23E C23C H23F 109.5 . . ?
C23C C24C O2C 108.9(13) . . ?
C23C C24C H24E 109.9 . . ?
O2C C24C H24E 109.9 . . ?
C23C C24C H24F 109.9 . . ?
O2C C24C H24F 109.9 . . ?
H24E C24C H24F 108.3 . . ?

loop_
_geom_bond_atom_site_label_1
_geom_bond_atom_site_label_2
_geom_bond_distance
_geom_bond_site_symmetry_2
_geom_bond_publ_flag
Al1 O1 1.925(2) . ?
Al1 C1 1.976(3) . ?
Al1 C16 1.979(3) 3_666 ?
Al1 C11 1.986(3) . ?
O1 C14A 1.439(10) . ?
O1 C14B 1.454(9) . ?
O1 C11A 1.475(9) . ?
O1 C11C 1.477(13) . ?
O1 C11B 1.479(8) . ?
O1 C14C 1.539(19) . ?
C1 H1A 0.9800 . ?
C1 H1B 0.9800 . ?
C1 H1C 0.9800 . ?
C11 C12 1.409(3) . ?
C11 C16 1.421(4) . ?
C12 C13 1.378(4) . ?
C12 H12 0.9500 . ?
C13 C14 1.376(4) . ?
C13 H13 0.9500 . ?
C14 C15 1.389(4) . ?
C14 H14 0.9500 . ?
C15 C16 1.403(4) . ?
C15 H15 0.9500 . ?
C11A C12A 1.538(15) . ?
C11A H11A 0.9900 . ?
C11A H11B 0.9900 . ?
C12A C13A 1.437(15) . ?
C12A H12A 0.9900 . ?
C12A H12B 0.9900 . ?
C13A C14A 1.448(14) . ?
C13A H13A 0.9900 . ?
C13A H13B 0.9900 . ?
C14A H14A 0.9900 . ?
C14A H14B 0.9900 . ?
C11B C12B 1.496(12) . ?
C11B H11C 0.9900 . ?
C11B H11D 0.9900 . ?
C12B C13B 1.675(13) . ?
C12B H12C 0.9900 . ?
C12B H12D 0.9900 . ?
C13B C14B 1.517(13) . ?
C13B H13C 0.9900 . ?
C13B H13D 0.9900 . ?
C14B H14C 0.9900 . ?
C14B H14D 0.9900 . ?
C11C C12C 1.50(2) . ?
C11C H11E 0.9900 . ?
C11C H11F 0.9900 . ?
C12C C13C 1.55(3) . ?
C12C H12E 0.9900 . ?
C12C H12F 0.9900 . ?
C13C C14C 1.34(3) . ?
C13C H13E 0.9900 . ?
C13C H13F 0.9900 . ?
C14C H14E 0.9900 . ?
C14C H14F 0.9900 . ?
Al2 O2B 1.89(3) . ?
Al2 O2C 1.952(19) . ?
Al2 C2 1.972(3) . ?
Al2 C21 1.979(3) . ?
Al2 C26 1.980(3) 3_756 ?
Al2 O2A 1.99(2) . ?
C2 H2A 0.9800 . ?
C2 H2B 0.9800 . ?
C2 H2C 0.9800 . ?
C21 C22 1.400(4) . ?
C21 C26 1.427(4) . ?
C22 C23 1.377(4) . ?
C22 H22 0.9500 . ?
C23 C24 1.360(5) . ?
C23 H23 0.9500 . ?
C24 C25 1.396(5) . ?
C24 H24 0.9500 . ?
C25 C26 1.409(4) . ?
C25 H25 0.9500 . ?
O2A C24A 1.39(2) . ?
O2A C21A 1.49(3) . ?
C21A C22B 1.246(12) . ?
C21A H21A 0.9900 . ?
C21A H21B 0.9900 . ?
C22B C23A 1.678(16) . ?
C22B H22A 0.9900 . ?
C22B H22B 0.9900 . ?
C23A C24A 1.567(14) . ?
C23A H23A 0.9900 . ?
C23A H23B 0.9900 . ?
C24A H24A 0.9900 . ?
C24A H24B 0.9900 . ?
O2B C21B 1.43(4) . ?
O2B C24B 1.63(3) . ?
C21B C22A 1.869(17) . ?
C21B H21C 0.9900 . ?
C21B H21D 0.9900 . ?
C22A C23B 1.406(16) . ?
C22A H22C 0.9900 . ?
C22A H22D 0.9900 . ?
C23B C24B 1.418(14) . ?
C23B H23C 0.9900 . ?
C23B H23D 0.9900 . ?
C24B H24C 0.9900 . ?
C24B H24D 0.9900 . ?
O2C C21C 1.46(2) . ?
O2C C24C 1.48(3) . ?
C21C C22C 1.43(2) . ?
C21C H21E 0.9900 . ?
C21C H21F 0.9900 . ?
C22C C23C 1.70(2) . ?
C22C H22E 0.9900 . ?
C22C H22F 0.9900 . ?
C23C C24C 1.45(2) . ?
C23C H23E 0.9900 . ?
C23C H23F 0.9900 . ?
C24C H24E 0.9900 . ?
C24C H24F 0.9900 . ?

loop_
_geom_torsion_atom_site_label_1
_geom_torsion_atom_site_label_2
_geom_torsion_atom_site_label_3
_geom_torsion_atom_site_label_4
_geom_torsion
_geom_torsion_site_symmetry_1
_geom_torsion_site_symmetry_2
_geom_torsion_site_symmetry_3
_geom_torsion_site_symmetry_4
_geom_torsion_publ_flag
C16 C11 C12 C13 0.9(4) . . . . ?
Al1 C11 C12 C13 -178.4(2) . . . . ?
C11 C12 C13 C14 0.4(4) . . . . ?
C12 C13 C14 C15 -1.9(4) . . . . ?
C13 C14 C15 C16 2.2(4) . . . . ?
C14 C15 C16 C11 -1.0(4) . . . . ?
C14 C15 C16 Al1 179.5(2) . . . 3_666 ?
C12 C11 C16 C15 -0.6(4) . . . . ?
Al1 C11 C16 C15 178.70(19) . . . . ?
C12 C11 C16 Al1 178.92(19) . . . 3_666 ?
Al1 C11 C16 Al1 -1.8(3) . . . 3_666 ?
C14A O1 C11A C12A 0.5(9) . . . . ?
Al1 O1 C11A C12A -160.2(6) . . . . ?
O1 C11A C12A C13A -16.9(12) . . . . ?
C11A C12A C13A C14A 26.7(14) . . . . ?
C11A O1 C14A C13A 15.9(10) . . . . ?
Al1 O1 C14A C13A 173.6(6) . . . . ?
C12A C13A C14A O1 -26.3(13) . . . . ?
C14B O1 C11B C12B -1.6(10) . . . . ?
Al1 O1 C11B C12B -166.1(5) . . . . ?
O1 C11B C12B C13B 7.0(10) . . . . ?
C11B C12B C13B C14B -9.9(12) . . . . ?
C11B O1 C14B C13B -4.9(11) . . . . ?
Al1 O1 C14B C13B 159.5(6) . . . . ?
C12B C13B C14B O1 8.3(11) . . . . ?
C14C O1 C11C C12C -42.1(15) . . . . ?
Al1 O1 C11C C12C -176.7(8) . . . . ?
O1 C11C C12C C13C 53.5(16) . . . . ?
C11C C12C C13C C14C -48(2) . . . . ?
C12C C13C C14C O1 26(2) . . . . ?
C11C O1 C14C C13C 8.9(18) . . . . ?
Al1 O1 C14C C13C 155.2(13) . . . . ?
C26 C21 C22 C23 0.4(4) . . . . ?
Al2 C21 C22 C23 178.7(2) . . . . ?
C21 C22 C23 C24 0.6(4) . . . . ?
C22 C23 C24 C25 -1.3(5) . . . . ?
C23 C24 C25 C26 1.0(5) . . . . ?
C24 C25 C26 C21 -0.1(4) . . . . ?
C24 C25 C26 Al2 177.8(2) . . . 3_756 ?
C22 C21 C26 C25 -0.6(4) . . . . ?
Al2 C21 C26 C25 -178.8(2) . . . . ?
C22 C21 C26 Al2 -178.43(19) . . . 3_756 ?
Al2 C21 C26 Al2 3.3(3) . . . 3_756 ?
C24A O2A C21A C22B 39.4(19) . . . . ?
Al2 O2A C21A C22B -125.7(13) . . . . ?
O2A C21A C22B C23A -50.8(12) . . . . ?
C21A C22B C23A C24A 51.2(9) . . . . ?
C21A O2A C24A C23A -0.7(18) . . . . ?
Al2 O2A C24A C23A 163.7(16) . . . . ?
C22B C23A C24A O2A -26.7(13) . . . . ?
C2 Al2 O2B C21B -60.3(17) . . . . ?
C21 Al2 O2B C21B 61.4(18) . . . . ?
C26 Al2 O2B C21B -178.9(16) 3_756 . . . ?
C2 Al2 O2B C24B 174.5(16) . . . . ?
C21 Al2 O2B C24B -64(2) . . . . ?
C26 Al2 O2B C24B 56.0(18) 3_756 . . . ?
C24B O2B C21B C22A 3.9(19) . . . . ?
Al2 O2B C21B C22A -124.3(14) . . . . ?
O2B C21B C22A C23B -29.2(17) . . . . ?
C21B C22A C23B C24B 43.5(12) . . . . ?
C22A C23B C24B O2B -45.4(17) . . . . ?
C21B O2B C24B C23B 23(2) . . . . ?
Al2 O2B C24B C23B 156.2(14) . . . . ?
C24C O2C C21C C22C -19.4(19) . . . . ?
Al2 O2C C21C C22C 129.1(14) . . . . ?
O2C C21C C22C C23C 29.9(17) . . . . ?
C21C C22C C23C C24C -30.8(17) . . . . ?
C22C C23C C24C O2C 19.0(17) . . . . ?
C21C O2C C24C C23C -2.3(19) . . . . ?
Al2 O2C C24C C23C -150.6(12) . . . . ?
